data_7049150
loop_
_publ_author_name
'Li, Teng'
'Clulow, Rebecca'
'Bradford, Alasdair J.'
'Lee, Stephen L.'
'Slawin, Alexandra M. Z.'
'Lightfoot, Philip'

_publ_section_title
;
 A hybrid fluoride layered perovskite, (enH<sub>2</sub>)MnF<sub>4</sub>.
;
_journal_issue 15
_journal_name_full 'Dalton transactions (Cambridge, England : 2003)'
_journal_page_first 4784
_journal_page_last 4787
_journal_paper_doi 10.1039/c9dt00757a
_journal_volume 48
_journal_year 2019
_chemical_formula_sum 'C2 H10 F4 Mn N2'
_chemical_formula_weight 193.06
_space_group_crystal_system monoclinic
_space_group_IT_number 14
_space_group_name_Hall '-P 2ybc'
_space_group_name_H-M_alt 'P 1 21/c 1'
_symmetry_space_group_name_Hall '-P 2ybc'
_symmetry_space_group_name_H-M 'P 1 21/c 1'
_atom_sites_solution_hydrogens geom
_audit_creation_method SHELXL-2016/6
_audit_update_record
;
2018-11-26 deposited with the CCDC.    2019-02-26 downloaded from the CCDC.
;
_cell_angle_alpha 90
_cell_angle_beta 90.287(6)
_cell_angle_gamma 90
_cell_formula_units_Z 2
_cell_length_a 8.1735(18)
_cell_length_b 5.9868(13)
_cell_length_c 5.9637(14)
_cell_measurement_reflns_used 969
_cell_measurement_temperature 93(2)
_cell_measurement_theta_max 27.4
_cell_measurement_theta_min 2.5
_cell_volume 291.82(11)
_computing_structure_refinement 'SHELXL-2016/6 (Sheldrick, 2016)'
_computing_structure_solution 'SHELXT 2018/2 (Sheldrick, 2018)'
_diffrn_ambient_temperature 93(2)
_diffrn_detector_area_resol_mean 5.8140
_diffrn_measured_fraction_theta_full 0.996
_diffrn_measured_fraction_theta_max 0.996
_diffrn_measurement_device
;
AFC8: Eulerian 3 circle
;
_diffrn_measurement_device_type
;
Rigaku Pilatus 200K
;
_diffrn_measurement_method 'profile data from \w-scans'
_diffrn_radiation_type MoK\a
_diffrn_radiation_wavelength 0.71075
_diffrn_reflns_av_R_equivalents 0.0274
_diffrn_reflns_av_unetI/netI 0.0156
_diffrn_reflns_Laue_measured_fraction_full 0.996
_diffrn_reflns_Laue_measured_fraction_max 0.996
_diffrn_reflns_limit_h_max 9
_diffrn_reflns_limit_h_min -9
_diffrn_reflns_limit_k_max 7
_diffrn_reflns_limit_k_min -7
_diffrn_reflns_limit_l_max 7
_diffrn_reflns_limit_l_min -7
_diffrn_reflns_number 3454
_diffrn_reflns_point_group_measured_fraction_full 0.996
_diffrn_reflns_point_group_measured_fraction_max 0.996
_diffrn_reflns_theta_full 25.242
_diffrn_reflns_theta_max 25.265
_diffrn_reflns_theta_min 2.492
_diffrn_source 'Rotating Anode'
_exptl_absorpt_coefficient_mu 2.258
_exptl_absorpt_correction_T_max 1.000
_exptl_absorpt_correction_T_min 0.632
_exptl_absorpt_correction_type multi-scan
_exptl_absorpt_process_details SADABS-2008/1-G.M.Sheldrick
_exptl_crystal_colour Colorless
_exptl_crystal_density_diffrn 2.197
_exptl_crystal_description Prism
_exptl_crystal_F_000 194
_exptl_crystal_size_max 0.21
_exptl_crystal_size_mid 0.12
_exptl_crystal_size_min 0.03
_refine_diff_density_max 0.347
_refine_diff_density_min -0.250
_refine_diff_density_rms 0.066
_refine_ls_extinction_coef 0.075(6)
_refine_ls_extinction_expression Fc^*^=kFc[1+0.001xFc^2^\l^3^/sin(2\q)]^-1/4^
_refine_ls_extinction_method 'SHELXL-2016/6 (Sheldrick 2016)'
_refine_ls_goodness_of_fit_ref 1.123
_refine_ls_hydrogen_treatment constr
_refine_ls_matrix_type full
_refine_ls_number_parameters 44
_refine_ls_number_reflns 526
_refine_ls_number_restraints 0
_refine_ls_restrained_S_all 1.123
_refine_ls_R_factor_all 0.0142
_refine_ls_R_factor_gt 0.0141
_refine_ls_shift/su_max 0.000
_refine_ls_shift/su_mean 0.000
_refine_ls_structure_factor_coef Fsqd
_refine_ls_weighting_details 'w=1/[\s^2^(Fo^2^)+(0.0268P)^2^+0.0251P] where P=(Fo^2^+2Fc^2^)/3'
_refine_ls_weighting_scheme calc
_refine_ls_wR_factor_gt 0.0409
_refine_ls_wR_factor_ref 0.0410
_reflns_Friedel_coverage 0.000
_reflns_number_gt 517
_reflns_number_total 526
_reflns_threshold_expression 'I > 2\s(I)'
_cod_data_source_file c9dt00757a2.cif
_cod_data_source_block shelx
_cod_depositor_comments
;
The following automatic conversions were performed:

'_exptl_absorpt_correction_type' value 'Multi-scan' changed to
'multi-scan' according to
/home/data/users/saulius/crontab/automatic-downloads/rss-feeds/RSC/lib/dictionaries/cif_core.dic
dictionary named 'cif_core.dic' version 2.4.2 from 2011-04-26.

Automatic conversion script
Id: cif_fix_values 4973 2017-02-22 13:04:09Z antanas 

 Adding full bibliography for 7049150--7049152.cif.
;
_cod_database_code 7049150
_shelx_shelxl_version_number 2016/6
_shelx_space_group_comment
;
The symmetry employed for this shelxl refinement is uniquely defined
by the following loop, which should always be used as a source of
symmetry information in preference to the above space-group names.
They are only intended as comments.
;

loop_
_space_group_symop_operation_xyz
'x, y, z'
'-x, y+1/2, -z+1/2'
'-x, -y, -z'
'x, -y-1/2, z-1/2'

loop_
_atom_site_label
_atom_site_type_symbol
_atom_site_fract_x
_atom_site_fract_y
_atom_site_fract_z
_atom_site_U_iso_or_equiv
_atom_site_adp_type
_atom_site_occupancy
_atom_site_site_symmetry_order
_atom_site_calc_flag
_atom_site_refinement_flags_posn
_atom_site_refinement_flags_adp
_atom_site_refinement_flags_occupancy
Mn1 Mn 0.500000 0.500000 0.500000 0.00481(15) Uani 1 2 d S . P
F1 F 0.52763(7) 0.78515(10) 0.71488(10) 0.00837(19) Uani 1 1 d . . .
F2 F 0.75458(8) 0.45781(12) 0.53033(12) 0.00867(19) Uani 1 1 d . . .
N1 N 0.77052(15) 0.01272(14) 0.4885(2) 0.0081(3) Uani 1 1 d . . .
H1A H 0.693708 -0.059876 0.564687 0.012 Uiso 1 1 calc R U .
H1B H 0.760405 0.158859 0.512055 0.012 Uiso 1 1 calc R U .
H1C H 0.759087 -0.015855 0.342855 0.012 Uiso 1 1 calc R U .
C1 C 0.93402(12) -0.0620(2) 0.56508(17) 0.0071(2) Uani 1 1 d . . .
H1D H 0.945147 -0.221580 0.541215 0.009 Uiso 1 1 calc R U .
H1E H 0.946572 -0.032648 0.724186 0.009 Uiso 1 1 calc R U .

loop_
_atom_site_aniso_label
_atom_site_aniso_U_11
_atom_site_aniso_U_22
_atom_site_aniso_U_33
_atom_site_aniso_U_23
_atom_site_aniso_U_13
_atom_site_aniso_U_12
Mn1 0.0052(2) 0.0047(2) 0.0045(2) -0.00003(6) -0.00028(12) 0.00000(6)
F1 0.0102(3) 0.0073(3) 0.0076(3) -0.0021(2) 0.0001(2) -0.0005(2)
F2 0.0071(4) 0.0092(3) 0.0097(4) 0.0001(3) 0.0000(3) 0.0003(3)
N1 0.0066(6) 0.0085(6) 0.0090(7) -0.0001(3) 0.0000(5) -0.0003(3)
C1 0.0064(5) 0.0076(5) 0.0074(5) 0.0009(5) -0.0009(4) -0.0002(5)

loop_
_atom_type_symbol
_atom_type_description
_atom_type_scat_dispersion_real
_atom_type_scat_dispersion_imag
_atom_type_scat_source
Mn Mn 0.3368 0.7283 'International Tables Vol C Tables 4.2.6.8 and 6.1.1.4'
F F 0.0171 0.0103 'International Tables Vol C Tables 4.2.6.8 and 6.1.1.4'
C C 0.0033 0.0016 'International Tables Vol C Tables 4.2.6.8 and 6.1.1.4'
N N 0.0061 0.0033 'International Tables Vol C Tables 4.2.6.8 and 6.1.1.4'
H H 0.0000 0.0000 'International Tables Vol C Tables 4.2.6.8 and 6.1.1.4'

loop_
_geom_angle_atom_site_label_1
_geom_angle_atom_site_label_2
_geom_angle_atom_site_label_3
_geom_angle
_geom_angle_site_symmetry_1
_geom_angle_site_symmetry_3
F2 Mn1 F2 180.0 3_666 .
F2 Mn1 F1 88.16(3) 3_666 4_575
F2 Mn1 F1 91.84(3) . 4_575
F2 Mn1 F1 91.84(2) 3_666 2_646
F2 Mn1 F1 88.16(2) . 2_646
F1 Mn1 F1 180.0 4_575 2_646
F2 Mn1 F1 86.73(2) 3_666 3_666
F2 Mn1 F1 93.27(2) . 3_666
F1 Mn1 F1 90.851(18) 4_575 3_666
F1 Mn1 F1 89.149(19) 2_646 3_666
F2 Mn1 F1 93.26(3) 3_666 .
F2 Mn1 F1 86.74(2) . .
F1 Mn1 F1 89.149(18) 4_575 .
F1 Mn1 F1 90.851(18) 2_646 .
F1 Mn1 F1 180.0 3_666 .
Mn1 F1 Mn1 159.94(4) 2_656 .
N1 C1 C1 109.61(11) . 3_756

loop_
_geom_bond_atom_site_label_1
_geom_bond_atom_site_label_2
_geom_bond_distance
_geom_bond_site_symmetry_2
Mn1 F2 2.1030(8) 3_666
Mn1 F2 2.1030(8) .
Mn1 F1 2.1449(6) 4_575
Mn1 F1 2.1449(6) 2_646
Mn1 F1 2.1458(6) 3_666
Mn1 F1 2.1458(6) .
N1 C1 1.4793(17) .
C1 C1 1.525(2) 3_756

loop_
_geom_hbond_atom_site_label_D
_geom_hbond_atom_site_label_H
_geom_hbond_atom_site_label_A
_geom_hbond_distance_DH
_geom_hbond_distance_HA
_geom_hbond_distance_DA
_geom_hbond_angle_DHA
_geom_hbond_site_symmetry_A
N1 H1A F1 0.89 1.88 2.7652(14) 177.8 1_545
N1 H1B F2 0.89 1.79 2.6795(13) 173.2 .
N1 H1C F2 0.89 1.90 2.7408(16) 157.8 4_565
